data_2202121
loop_
_publ_author_name
'Chunlong Chen'
'Chengyong Su'
'Huaxin Zhang'
'Anwu Xu'
'Beisheng Kang'

_publ_section_title
;
 1,4-Bis(2-mercaptobenzothiazolyl)butane
;
_journal_issue 4
_journal_name_full 'Acta Crystallographica Section E'
_journal_page_first o453
_journal_page_last o454
_journal_paper_doi 10.1107/S1600536803005452
_journal_volume 59
_journal_year 2003
_chemical_formula_iupac 'C18 H16 N2 S4'
_chemical_formula_moiety 'C18 H16 N2 S4'
_chemical_formula_sum 'C18 H16 N2 S4'
_chemical_formula_weight 388.57
_space_group_IT_number 14
_symmetry_cell_setting monoclinic
_symmetry_space_group_name_Hall '-P 2ybc'
_symmetry_space_group_name_H-M 'P 1 21/c 1'
_audit_creation_method 'WinGX routine CIF_UPDATE'
_cell_angle_alpha 90
_cell_angle_beta 104.868(3)
_cell_angle_gamma 90
_cell_formula_units_Z 2
_cell_length_a 10.9072(18)
_cell_length_b 4.9003(8)
_cell_length_c 16.767(3)
_cell_measurement_reflns_used 887
_cell_measurement_temperature 293(2)
_cell_measurement_theta_max 46.152
_cell_measurement_theta_min 5.499
_cell_volume 866.2(3)
_computing_cell_refinement SMART
_computing_data_collection 'SMART (Bruker, 1998)'
_computing_data_reduction 'SAINT (Bruker, 1999)'
_computing_molecular_graphics 'SHELXTL (Bruker, 1998)'
_computing_publication_material SHELXTL
_computing_structure_refinement 'SHELXL97 (Sheldrick, 1997)'
_computing_structure_solution 'SHELXS97 (Sheldrick, 1997)'
_diffrn_measured_fraction_theta_full 0.933
_diffrn_measured_fraction_theta_max 0.933
_diffrn_measurement_device 'Bruker CCD area-detector'
_diffrn_measurement_device_type 'Bruker SMART'
_diffrn_measurement_method '\f and \w'
_diffrn_radiation_type MoK\a
_diffrn_radiation_wavelength 0.71073
_diffrn_reflns_av_R_equivalents 0.0501
_diffrn_reflns_limit_h_max 14
_diffrn_reflns_limit_h_min -14
_diffrn_reflns_limit_k_max 6
_diffrn_reflns_limit_k_min -6
_diffrn_reflns_limit_l_max 22
_diffrn_reflns_limit_l_min -17
_diffrn_reflns_number 5025
_diffrn_reflns_theta_full 28.29
_diffrn_reflns_theta_max 28.29
_diffrn_reflns_theta_min 1.93
_exptl_absorpt_coefficient_mu 0.55
_exptl_absorpt_correction_type none
_exptl_crystal_colour colourless
_exptl_crystal_density_diffrn 1.49
_exptl_crystal_density_method 'not measured'
_exptl_crystal_description block
_exptl_crystal_F_000 404
_exptl_crystal_size_max 0.245
_exptl_crystal_size_mid 0.204
_exptl_crystal_size_min 0.058
_refine_diff_density_max 0.336
_refine_diff_density_min -0.249
_refine_ls_extinction_method none
_refine_ls_goodness_of_fit_ref 0.843
_refine_ls_hydrogen_treatment refall
_refine_ls_matrix_type full
_refine_ls_number_parameters 141
_refine_ls_number_reflns 2020
_refine_ls_number_restraints 0
_refine_ls_restrained_S_all 0.843
_refine_ls_R_factor_gt 0.0422
_refine_ls_shift/su_max 0.001
_refine_ls_structure_factor_coef Fsqd
_refine_ls_weighting_details 'calc w = 1/[\s^2^(Fo^2^)+(0.0257P)^2^] where P = (Fo^2^+2Fc^2^)/3'
_refine_ls_weighting_scheme calc
_refine_ls_wR_factor_ref 0.0809
_reflns_number_gt 1248
_reflns_number_total 2020
_reflns_threshold_expression I>2\s(I)
_cod_data_source_file ob6224.cif
_cod_data_source_block I
_cod_depositor_comments
;
The following automatic conversions were performed:

'_exptl_absorpt_correction_type' value 'None' changed to 'none'
according to /home/saulius/struct/CIF-dictionaries/cif_core.dic
dictionary named 'cif_core.dic' version 2.4.1 from 2010-06-29.

Automatic conversion script
Id: cif_fix_values 1715 2011-07-08 13:25:40Z adriana 
;
_cod_original_cell_volume 866.2(2)
_cod_original_sg_symbol_H-M 'P 21/c'
_cod_database_code 2202121
_cod_database_fobs_code 2202121

loop_
_symmetry_equiv_pos_as_xyz
'x, y, z'
'-x, y+1/2, -z+1/2'
'-x, -y, -z'
'x, -y-1/2, z-1/2'

loop_
_atom_site_label
_atom_site_fract_x
_atom_site_fract_y
_atom_site_fract_z
_atom_site_U_iso_or_equiv
_atom_site_adp_type
_atom_site_calc_flag
_atom_site_refinement_flags
_atom_site_occupancy
_atom_site_disorder_assembly
_atom_site_disorder_group
_atom_site_type_symbol
S1 0.18452(6) 0.44087(13) 0.50542(4) 0.0512(2) Uani d . 1 . . S
S2 0.06435(6) 0.06905(13) 0.60430(4) 0.0454(2) Uani d . 1 . . S
N 0.30799(18) 0.1533(3) 0.64017(11) 0.0377(5) Uani d . 1 . . N
C2 0.3415(3) 0.5880(5) 0.52488(19) 0.0483(7) Uani d . 1 . . C
C1 0.4362(2) 0.4279(5) 0.49193(18) 0.0422(6) Uani d . 1 . . C
C3 0.2027(2) 0.2190(4) 0.58924(14) 0.0371(6) Uani d . 1 . . C
C4 0.2856(2) -0.0360(4) 0.69731(14) 0.0343(5) Uani d . 1 . . C
C5 0.3778(3) -0.1570(5) 0.75961(15) 0.0425(6) Uani d . 1 . . C
C6 0.3417(3) -0.3499(5) 0.80885(16) 0.0486(7) Uani d . 1 . . C
C7 0.2159(3) -0.4198(5) 0.79782(17) 0.0510(7) Uani d . 1 . . C
C8 0.1227(3) -0.3018(5) 0.73710(16) 0.0462(7) Uani d . 1 . . C
C9 0.1582(2) -0.1086(4) 0.68654(13) 0.0351(5) Uani d . 1 . . C
H1 0.462(2) -0.111(4) 0.7654(13) 0.043(7) Uiso d . 1 . . H
H2 0.405(2) -0.434(4) 0.8495(14) 0.047(7) Uiso d . 1 . . H
H3 0.198(2) -0.546(4) 0.8316(14) 0.050(7) Uiso d . 1 . . H
H4 0.0397(19) -0.353(4) 0.7272(12) 0.033(6) Uiso d . 1 . . H
H5 0.374(2) 0.621(4) 0.5844(14) 0.052(7) Uiso d . 1 . . H
H6 0.325(2) 0.756(5) 0.4976(14) 0.062(8) Uiso d . 1 . . H
H7 0.4468(18) 0.250(4) 0.5191(12) 0.038(6) Uiso d . 1 . . H
H8 0.402(2) 0.398(4) 0.4328(14) 0.042(6) Uiso d . 1 . . H

loop_
_atom_site_aniso_label
_atom_site_aniso_U_11
_atom_site_aniso_U_22
_atom_site_aniso_U_33
_atom_site_aniso_U_12
_atom_site_aniso_U_13
_atom_site_aniso_U_23
S1 0.0495(4) 0.0549(4) 0.0510(4) 0.0046(3) 0.0164(3) 0.0151(4)
S2 0.0337(4) 0.0553(4) 0.0472(4) -0.0005(3) 0.0105(3) 0.0071(3)
N 0.0353(12) 0.0392(11) 0.0401(12) -0.0015(9) 0.0121(10) 0.0001(10)
C2 0.0632(19) 0.0383(15) 0.0494(18) -0.0044(14) 0.0256(15) -0.0014(15)
C1 0.0548(18) 0.0344(14) 0.0427(16) -0.0051(12) 0.0217(14) -0.0024(13)
C3 0.0397(15) 0.0367(13) 0.0379(13) 0.0015(11) 0.0155(12) -0.0012(11)
C4 0.0367(14) 0.0330(12) 0.0347(13) -0.0002(11) 0.0117(11) -0.0049(11)
C5 0.0360(16) 0.0464(15) 0.0441(15) 0.0017(13) 0.0082(13) 0.0007(13)
C6 0.0513(19) 0.0510(16) 0.0414(16) 0.0081(14) 0.0079(14) 0.0051(14)
C7 0.062(2) 0.0468(16) 0.0496(17) 0.0026(15) 0.0244(16) 0.0107(14)
C8 0.0401(17) 0.0488(16) 0.0538(17) -0.0035(14) 0.0197(15) 0.0048(14)
C9 0.0343(14) 0.0377(13) 0.0353(13) 0.0001(11) 0.0125(11) -0.0021(11)

loop_
_atom_type_symbol
_atom_type_description
_atom_type_scat_dispersion_real
_atom_type_scat_dispersion_imag
_atom_type_scat_source
C C 0.0033 0.0016 'International Tables Vol C Tables 4.2.6.8 and 6.1.1.4'
H H 0 0 'International Tables Vol C Tables 4.2.6.8 and 6.1.1.4'
N N 0.0061 0.0033 'International Tables Vol C Tables 4.2.6.8 and 6.1.1.4'
S S 0.1246 0.1234 'International Tables Vol C Tables 4.2.6.8 and 6.1.1.4'

loop_
_geom_angle_atom_site_label_1
_geom_angle_atom_site_label_2
_geom_angle_atom_site_label_3
_geom_angle_site_symmetry_1
_geom_angle_site_symmetry_3
_geom_angle
_geom_angle_publ_flag
C3 S1 C2 . . 101.31(13) no
C9 S2 C3 . . 88.30(11) no
C3 N C4 . . 109.75(19) no
C1 C2 S1 . . 115.56(18) no
C1 C2 H5 . . 110.8(13) no
S1 C2 H5 . . 109.1(13) no
C1 C2 H6 . . 109.9(13) no
S1 C2 H6 . . 102.0(15) no
H5 C2 H6 . . 109.0(19) no
C2 C1 C1 . 3_666 111.9(2) no
C2 C1 H7 . . 107.6(11) no
C1 C1 H7 3_666 . 109.8(12) no
C2 C1 H8 . . 109.4(13) no
C1 C1 H8 3_666 . 109.9(12) no
H7 C1 H8 . . 108.1(17) no
N C3 S1 . . 126.06(18) no
N C3 S2 . . 117.06(17) no
S1 C3 S2 . . 116.88(14) no
C5 C4 C9 . . 119.6(2) no
C5 C4 N . . 125.4(2) no
C9 C4 N . . 115.0(2) no
C6 C5 C4 . . 118.8(2) no
C6 C5 H1 . . 122.2(13) no
C4 C5 H1 . . 119.0(13) no
C5 C6 C7 . . 121.2(3) no
C5 C6 H2 . . 117.9(14) no
C7 C6 H2 . . 120.9(14) no
C8 C7 C6 . . 121.2(3) no
C8 C7 H3 . . 121.6(16) no
C6 C7 H3 . . 117.2(16) no
C7 C8 C9 . . 118.1(2) no
C7 C8 H4 . . 122.2(13) no
C9 C8 H4 . . 119.6(13) no
C8 C9 C4 . . 121.1(2) no
C8 C9 S2 . . 129.0(2) no
C4 C9 S2 . . 109.90(16) no

loop_
_geom_bond_atom_site_label_1
_geom_bond_atom_site_label_2
_geom_bond_site_symmetry_2
_geom_bond_distance
_geom_bond_publ_flag
S1 C3 . 1.747(2) yes
S1 C2 . 1.809(3) yes
S2 C9 . 1.727(2) yes
S2 C3 . 1.754(2) yes
N C3 . 1.284(3) no
N C4 . 1.400(3) no
C2 C1 . 1.510(3) yes
C2 H5 . 0.98(2) no
C2 H6 . 0.94(2) no
C1 C1 3_666 1.522(5) yes
C1 H7 . 0.976(19) no
C1 H8 . 0.98(2) no
C4 C5 . 1.384(3) no
C4 C9 . 1.399(3) no
C5 C6 . 1.377(3) no
C5 H1 . 0.93(2) no
C6 C7 . 1.380(4) no
C6 H2 . 0.93(2) no
C7 C8 . 1.369(3) no
C7 H3 . 0.89(2) no
C8 C9 . 1.390(3) no
C8 H4 . 0.913(19) no

loop_
_geom_torsion_atom_site_label_1
_geom_torsion_atom_site_label_2
_geom_torsion_atom_site_label_3
_geom_torsion_atom_site_label_4
_geom_torsion_site_symmetry_4
_geom_torsion
_geom_torsion_publ_flag
C3 S1 C2 C1 . 86.1(2) no
S1 C2 C1 C1 3_666 177.7(3) no
C4 N C3 S1 . -177.95(15) no
C4 N C3 S2 . 1.2(2) no
C2 S1 C3 N . -10.6(2) no
C2 S1 C3 S2 . 170.25(13) no
C9 S2 C3 N . -1.60(18) no
C9 S2 C3 S1 . 177.61(13) no
C3 N C4 C5 . 178.0(2) no
C3 N C4 C9 . 0.0(3) no
C9 C4 C5 C6 . 1.0(3) no
N C4 C5 C6 . -177.0(2) no
C4 C5 C6 C7 . -1.1(4) no
C5 C6 C7 C8 . 0.6(4) no
C6 C7 C8 C9 . 0.0(4) no
C7 C8 C9 C4 . -0.1(3) no
C7 C8 C9 S2 . 178.60(19) no
C5 C4 C9 C8 . -0.4(3) no
N C4 C9 C8 . 177.75(19) no
C5 C4 C9 S2 . -179.31(17) no
N C4 C9 S2 . -1.2(2) no
C3 S2 C9 C8 . -177.4(2) no
C3 S2 C9 C4 . 1.45(16) no
